data_2241083
loop_
_publ_author_name
'Barth, Eva Rebecca'
'Golz, Christopher'
'Koller, Stephan G.'
'Strohmann, Carsten'

_publ_section_title
;
 Crystal structure of
 benzyl(methyl)phenyl[(piperidin-1-ium-1-yl)methyl]silane bromide
;
_journal_coeditor_code SJ5471
_journal_issue 10
_journal_name_full 'Acta Crystallographica Section E'
_journal_page_first o759
_journal_paper_doi 10.1107/S2056989015016965
_journal_volume 71
_journal_year 2015
_chemical_formula_moiety 'C20 H28 N Si +, Br -'
_chemical_formula_sum 'C20 H28 Br N Si'
_chemical_formula_weight 390.43
_chemical_name_systematic
;
Benzyl(methyl)phenyl[(piperidin-1-ium-1-yl)methyl]silane bromide
;
_space_group_crystal_system monoclinic
_space_group_IT_number 14
_space_group_name_Hall '-P 2yn'
_space_group_name_H-M_alt 'P 1 21/n 1'
_symmetry_space_group_name_Hall '-P 2yn'
_symmetry_space_group_name_H-M 'P 1 21/n 1'
_atom_sites_solution_hydrogens mixed
_atom_sites_solution_primary direct
_audit_creation_method
;
Olex2 1.2
(compiled 2015.01.26 svn.r3150 for OlexSys, GUI svn.r4998)
;
_cell_angle_alpha 90
_cell_angle_beta 100.926(2)
_cell_angle_gamma 90
_cell_formula_units_Z 4
_cell_length_a 13.9311(12)
_cell_length_b 7.4605(6)
_cell_length_c 19.3515(17)
_cell_measurement_reflns_used 7370
_cell_measurement_temperature 173
_cell_measurement_theta_max 27.89
_cell_measurement_theta_min 2.93
_cell_volume 1974.8(3)
_computing_cell_refinement
;
SAINT (Bruker, 2003)
;
_computing_data_collection
;
APEX2 (Bruker, 2003)
;
_computing_data_reduction
;
SAINT (Bruker, 2003)
;
_computing_molecular_graphics
;
SHELXTL (Sheldrick, 2008)
;
_computing_publication_material
;
OLEX2 (Dolomanov <i>et al.</i>,  2009) and publCIF (Westrip,
2010)
;
_computing_structure_refinement
;
SHELXL2014 (Sheldrick, 2015b)
;
_computing_structure_solution
;
<i>SHELXT</i> (Sheldrick, 2015a)
;
_diffrn_ambient_temperature 173
_diffrn_measured_fraction_theta_full 0.999
_diffrn_measured_fraction_theta_max 1.000
_diffrn_measurement_device_type 'Bruker APEXII CCD'
_diffrn_measurement_method '\f and \w scans'
_diffrn_radiation_type MoK\a
_diffrn_radiation_wavelength 0.71073
_diffrn_reflns_av_R_equivalents 0.0396
_diffrn_reflns_limit_h_max 18
_diffrn_reflns_limit_h_min -18
_diffrn_reflns_limit_k_max 9
_diffrn_reflns_limit_k_min -9
_diffrn_reflns_limit_l_max 25
_diffrn_reflns_limit_l_min -25
_diffrn_reflns_number 26749
_diffrn_reflns_theta_full 25.242
_diffrn_reflns_theta_max 27.997
_diffrn_reflns_theta_min 2.144
_diffrn_standards_number 0
_exptl_absorpt_coefficient_mu 2.142
_exptl_absorpt_correction_T_max 0.7456
_exptl_absorpt_correction_T_min 0.4212
_exptl_absorpt_correction_type multi-scan
_exptl_absorpt_process_details
;
(SADABS, Bruker, 2015)
;
_exptl_crystal_colour colourless
_exptl_crystal_density_diffrn 1.313
_exptl_crystal_description block
_exptl_crystal_F_000 816
_exptl_crystal_size_max 0.2
_exptl_crystal_size_mid 0.2
_exptl_crystal_size_min 0.1
_refine_diff_density_max 0.662
_refine_diff_density_min -0.252
_refine_ls_extinction_method none
_refine_ls_goodness_of_fit_ref 1.023
_refine_ls_hydrogen_treatment mixed
_refine_ls_matrix_type full
_refine_ls_number_parameters 213
_refine_ls_number_reflns 4759
_refine_ls_number_restraints 0
_refine_ls_restrained_S_all 1.023
_refine_ls_R_factor_all 0.0416
_refine_ls_R_factor_gt 0.0312
_refine_ls_shift/su_max 0.001
_refine_ls_shift/su_mean 0.000
_refine_ls_structure_factor_coef Fsqd
_refine_ls_weighting_details 'w=1/[\s^2^(Fo^2^)+(0.0462P)^2^+0.3152P] where P=(Fo^2^+2Fc^2^)/3'
_refine_ls_weighting_scheme calc
_refine_ls_wR_factor_gt 0.0758
_refine_ls_wR_factor_ref 0.0801
_reflns_number_gt 3948
_reflns_number_total 4759
_reflns_threshold_expression 'I > 2\s(I)'
_cod_data_source_file sj5471sup1.cif
_cod_data_source_block I
_cod_database_code 2241083
_shelx_space_group_comment
;
The symmetry employed for this shelxl refinement is uniquely defined
by the following loop, which should always be used as a source of
symmetry information in preference to the above space-group names.
They are only intended as comments.
;

loop_
_space_group_symop_operation_xyz
'x, y, z'
'-x+1/2, y+1/2, -z+1/2'
'-x, -y, -z'
'x-1/2, -y-1/2, z-1/2'

loop_
_atom_site_type_symbol
_atom_site_label
_atom_site_fract_x
_atom_site_fract_y
_atom_site_fract_z
_atom_site_U_iso_or_equiv
_atom_site_adp_type
_atom_site_calc_flag
_atom_site_occupancy
Si Si1 0.27017(3) 0.16579(6) 0.40241(2) 0.02506(11) Uani d 1
N N1 0.47332(10) 0.2487(2) 0.38731(7) 0.0226(3) Uani d 1
H H1 0.4648(13) 0.358(3) 0.3882(9) 0.026(5) Uiso d 1
C C1 0.22693(15) -0.0080(3) 0.33465(11) 0.0397(5) Uani d 1
H H1A 0.2388 0.0327 0.2889 0.060 Uiso calc 1
H H1B 0.1568 -0.0282 0.3317 0.060 Uiso calc 1
H H1C 0.2624 -0.1202 0.3477 0.060 Uiso calc 1
C C2 0.22659(14) 0.3967(3) 0.37105(10) 0.0332(4) Uani d 1
H H2A 0.2580 0.4872 0.4055 0.040 Uiso calc 1
H H2B 0.2463 0.4217 0.3255 0.040 Uiso calc 1
C C3 0.11714(13) 0.4124(2) 0.36237(9) 0.0287(4) Uani d 1
C C4 0.05486(15) 0.3325(2) 0.30609(11) 0.0365(4) Uani d 1
H H4 0.0816 0.2690 0.2716 0.044 Uiso calc 1
C C5 -0.04527(17) 0.3443(3) 0.29963(13) 0.0494(6) Uani d 1
H H5 -0.0867 0.2876 0.2612 0.059 Uiso calc 1
C C6 -0.08555(16) 0.4373(3) 0.34831(14) 0.0533(6) Uani d 1
H H6 -0.1546 0.4453 0.3435 0.064 Uiso calc 1
C C7 -0.02525(17) 0.5190(3) 0.40435(12) 0.0499(6) Uani d 1
H H7 -0.0528 0.5845 0.4379 0.060 Uiso calc 1
C C8 0.07535(15) 0.5058(3) 0.41163(10) 0.0376(4) Uani d 1
H H8 0.1163 0.5609 0.4507 0.045 Uiso calc 1
C C9 0.22505(12) 0.1129(2) 0.48553(9) 0.0274(4) Uani d 1
C C10 0.15034(14) -0.0107(3) 0.48712(11) 0.0375(4) Uani d 1
H H10 0.1224 -0.0726 0.4452 0.045 Uiso calc 1
C C11 0.11604(16) -0.0451(3) 0.54855(12) 0.0463(5) Uani d 1
H H11 0.0652 -0.1301 0.5482 0.056 Uiso calc 1
C C12 0.15485(16) 0.0426(3) 0.60973(11) 0.0466(5) Uani d 1
H H12 0.1311 0.0186 0.6517 0.056 Uiso calc 1
C C13 0.22922(17) 0.1669(3) 0.60999(11) 0.0423(5) Uani d 1
H H13 0.2564 0.2284 0.6521 0.051 Uiso calc 1
C C14 0.26369(15) 0.2009(3) 0.54857(10) 0.0339(4) Uani d 1
H H14 0.3147 0.2859 0.5493 0.041 Uiso calc 1
C C15 0.40836(12) 0.1599(2) 0.43050(9) 0.0250(3) Uani d 1
H H15A 0.4242 0.2126 0.4783 0.030 Uiso calc 1
H H15B 0.4278 0.0322 0.4352 0.030 Uiso calc 1
C C16 0.57838(13) 0.2155(3) 0.41985(9) 0.0296(4) Uani d 1
H H16A 0.5913 0.0849 0.4209 0.036 Uiso calc 1
H H16B 0.5911 0.2596 0.4690 0.036 Uiso calc 1
C C17 0.64701(14) 0.3085(3) 0.37913(10) 0.0351(4) Uani d 1
H H17A 0.7155 0.2796 0.4007 0.042 Uiso calc 1
H H17B 0.6385 0.4399 0.3818 0.042 Uiso calc 1
C C18 0.62716(14) 0.2504(3) 0.30259(10) 0.0369(4) Uani d 1
H H18A 0.6428 0.1216 0.2994 0.044 Uiso calc 1
H H18B 0.6695 0.3190 0.2764 0.044 Uiso calc 1
C C19 0.52035(14) 0.2826(3) 0.26998(9) 0.0319(4) Uani d 1
H H19A 0.5070 0.4130 0.2682 0.038 Uiso calc 1
H H19B 0.5071 0.2364 0.2211 0.038 Uiso calc 1
C C20 0.45269(13) 0.1907(2) 0.31190(9) 0.0276(4) Uani d 1
H H20A 0.3840 0.2195 0.2908 0.033 Uiso calc 1
H H20B 0.4611 0.0592 0.3094 0.033 Uiso calc 1
Br Br1 0.45737(2) 0.67990(2) 0.38635(2) 0.03319(7) Uani d 1

loop_
_atom_site_aniso_label
_atom_site_aniso_U_11
_atom_site_aniso_U_22
_atom_site_aniso_U_33
_atom_site_aniso_U_12
_atom_site_aniso_U_13
_atom_site_aniso_U_23
Si1 0.0243(2) 0.0241(2) 0.0264(2) 0.00079(18) 0.00388(18) -0.00076(18)
N1 0.0252(8) 0.0172(6) 0.0254(7) 0.0034(5) 0.0050(6) -0.0016(5)
C1 0.0374(11) 0.0395(11) 0.0399(10) -0.0018(9) 0.0013(8) -0.0105(9)
C2 0.0316(10) 0.0306(9) 0.0383(10) 0.0021(8) 0.0090(8) 0.0082(8)
C3 0.0312(10) 0.0260(8) 0.0294(9) 0.0031(7) 0.0072(7) 0.0102(7)
C4 0.0406(11) 0.0298(10) 0.0364(10) 0.0061(8) -0.0001(8) 0.0057(8)
C5 0.0436(13) 0.0386(12) 0.0582(14) -0.0035(9) -0.0100(11) 0.0160(10)
C6 0.0292(11) 0.0587(14) 0.0730(16) 0.0058(10) 0.0125(11) 0.0356(13)
C7 0.0494(13) 0.0592(14) 0.0475(12) 0.0228(11) 0.0256(11) 0.0215(11)
C8 0.0427(11) 0.0385(10) 0.0316(9) 0.0089(9) 0.0068(8) 0.0074(8)
C9 0.0250(9) 0.0249(8) 0.0323(9) 0.0042(7) 0.0058(7) 0.0044(7)
C10 0.0333(10) 0.0359(10) 0.0420(10) -0.0051(8) 0.0037(8) 0.0071(8)
C11 0.0355(11) 0.0475(12) 0.0578(14) -0.0038(9) 0.0137(10) 0.0193(10)
C12 0.0447(12) 0.0572(13) 0.0427(12) 0.0113(10) 0.0200(10) 0.0164(10)
C13 0.0456(12) 0.0479(13) 0.0355(10) 0.0088(9) 0.0130(9) -0.0018(9)
C14 0.0339(10) 0.0333(10) 0.0361(10) 0.0014(8) 0.0110(8) -0.0032(8)
C15 0.0254(9) 0.0248(8) 0.0251(8) 0.0012(6) 0.0052(6) 0.0018(6)
C16 0.0243(9) 0.0356(9) 0.0280(9) 0.0052(7) 0.0028(7) -0.0006(7)
C17 0.0246(9) 0.0437(11) 0.0375(10) 0.0002(8) 0.0075(8) -0.0023(8)
C18 0.0331(11) 0.0444(11) 0.0362(10) 0.0042(9) 0.0144(8) -0.0007(9)
C19 0.0365(10) 0.0340(9) 0.0264(8) 0.0038(8) 0.0091(7) 0.0000(7)
C20 0.0302(9) 0.0286(9) 0.0234(8) 0.0022(7) 0.0035(7) -0.0030(7)
Br1 0.04173(13) 0.02011(10) 0.03668(11) 0.00323(7) 0.00476(8) -0.00210(7)

loop_
_atom_type_symbol
_atom_type_description
_atom_type_scat_dispersion_real
_atom_type_scat_dispersion_imag
_atom_type_scat_source
C C 0.0033 0.0016 'International Tables Vol C Tables 4.2.6.8 and 6.1.1.4'
H H 0.0000 0.0000 'International Tables Vol C Tables 4.2.6.8 and 6.1.1.4'
Br Br -0.2901 2.4595 'International Tables Vol C Tables 4.2.6.8 and 6.1.1.4'
N N 0.0061 0.0033 'International Tables Vol C Tables 4.2.6.8 and 6.1.1.4'
Si Si 0.0817 0.0704 'International Tables Vol C Tables 4.2.6.8 and 6.1.1.4'

loop_
_geom_angle_atom_site_label_1
_geom_angle_atom_site_label_2
_geom_angle_atom_site_label_3
_geom_angle
C1 Si1 C2 111.59(9)
C1 Si1 C9 109.93(9)
C1 Si1 C15 111.14(8)
C2 Si1 C15 111.09(8)
C9 Si1 C2 109.14(8)
C9 Si1 C15 103.64(8)
C15 N1 H1 108.7(13)
C15 N1 C16 109.70(13)
C16 N1 H1 106.7(13)
C20 N1 H1 107.8(12)
C20 N1 C15 113.03(13)
C20 N1 C16 110.67(13)
Si1 C1 H1A 109.5
Si1 C1 H1B 109.5
Si1 C1 H1C 109.5
H1A C1 H1B 109.5
H1A C1 H1C 109.5
H1B C1 H1C 109.5
Si1 C2 H2A 109.4
Si1 C2 H2B 109.4
H2A C2 H2B 108.0
C3 C2 Si1 111.32(12)
C3 C2 H2A 109.4
C3 C2 H2B 109.4
C4 C3 C2 121.46(17)
C4 C3 C8 118.03(18)
C8 C3 C2 120.50(17)
C3 C4 H4 119.5
C5 C4 C3 120.9(2)
C5 C4 H4 119.5
C4 C5 H5 119.7
C6 C5 C4 120.5(2)
C6 C5 H5 119.7
C5 C6 H6 120.2
C5 C6 C7 119.7(2)
C7 C6 H6 120.2
C6 C7 H7 120.0
C6 C7 C8 120.1(2)
C8 C7 H7 120.0
C3 C8 H8 119.6
C7 C8 C3 120.8(2)
C7 C8 H8 119.6
C10 C9 Si1 122.04(14)
C10 C9 C14 117.13(17)
C14 C9 Si1 120.80(14)
C9 C10 H10 119.3
C11 C10 C9 121.40(19)
C11 C10 H10 119.3
C10 C11 H11 119.7
C12 C11 C10 120.6(2)
C12 C11 H11 119.7
C11 C12 H12 120.2
C11 C12 C13 119.55(19)
C13 C12 H12 120.2
C12 C13 H13 120.1
C14 C13 C12 119.9(2)
C14 C13 H13 120.1
C9 C14 H14 119.3
C13 C14 C9 121.48(19)
C13 C14 H14 119.3
Si1 C15 H15A 107.0
Si1 C15 H15B 107.0
N1 C15 Si1 121.12(11)
N1 C15 H15A 107.0
N1 C15 H15B 107.0
H15A C15 H15B 106.8
N1 C16 H16A 109.3
N1 C16 H16B 109.3
N1 C16 C17 111.52(14)
H16A C16 H16B 108.0
C17 C16 H16A 109.3
C17 C16 H16B 109.3
C16 C17 H17A 109.4
C16 C17 H17B 109.4
C16 C17 C18 111.09(16)
H17A C17 H17B 108.0
C18 C17 H17A 109.4
C18 C17 H17B 109.4
C17 C18 H18A 109.7
C17 C18 H18B 109.7
C17 C18 C19 110.05(15)
H18A C18 H18B 108.2
C19 C18 H18A 109.7
C19 C18 H18B 109.7
C18 C19 H19A 109.4
C18 C19 H19B 109.4
H19A C19 H19B 108.0
C20 C19 C18 111.38(15)
C20 C19 H19A 109.4
C20 C19 H19B 109.4
N1 C20 C19 111.48(14)
N1 C20 H20A 109.3
N1 C20 H20B 109.3
C19 C20 H20A 109.3
C19 C20 H20B 109.3
H20A C20 H20B 108.0

loop_
_geom_bond_atom_site_label_1
_geom_bond_atom_site_label_2
_geom_bond_distance
Si1 C1 1.8614(19)
Si1 C2 1.8883(19)
Si1 C9 1.8766(18)
Si1 C15 1.8991(18)
N1 H1 0.82(2)
N1 C15 1.498(2)
N1 C16 1.500(2)
N1 C20 1.497(2)
C1 H1A 0.9800
C1 H1B 0.9800
C1 H1C 0.9800
C2 H2A 0.9900
C2 H2B 0.9900
C2 C3 1.506(3)
C3 C4 1.391(3)
C3 C8 1.394(3)
C4 H4 0.9500
C4 C5 1.379(3)
C5 H5 0.9500
C5 C6 1.373(4)
C6 H6 0.9500
C6 C7 1.382(4)
C7 H7 0.9500
C7 C8 1.385(3)
C8 H8 0.9500
C9 C10 1.395(3)
C9 C14 1.400(3)
C10 H10 0.9500
C10 C11 1.387(3)
C11 H11 0.9500
C11 C12 1.371(3)
C12 H12 0.9500
C12 C13 1.389(3)
C13 H13 0.9500
C13 C14 1.387(3)
C14 H14 0.9500
C15 H15A 0.9900
C15 H15B 0.9900
C16 H16A 0.9900
C16 H16B 0.9900
C16 C17 1.518(3)
C17 H17A 0.9900
C17 H17B 0.9900
C17 C18 1.518(3)
C18 H18A 0.9900
C18 H18B 0.9900
C18 C19 1.521(3)
C19 H19A 0.9900
C19 H19B 0.9900
C19 C20 1.519(3)
C20 H20A 0.9900
C20 H20B 0.9900

loop_
_geom_hbond_atom_site_label_D
_geom_hbond_atom_site_label_H
_geom_hbond_atom_site_label_A
_geom_hbond_distance_DH
_geom_hbond_distance_HA
_geom_hbond_distance_DA
_geom_hbond_angle_DHA
N1 H1 Br1 0.82(2) 2.41(2) 3.2242(15) 173.4(17)

loop_
_geom_torsion_atom_site_label_1
_geom_torsion_atom_site_label_2
_geom_torsion_atom_site_label_3
_geom_torsion_atom_site_label_4
_geom_torsion
Si1 C2 C3 C4 -74.37(19)
Si1 C2 C3 C8 104.58(17)
Si1 C9 C10 C11 -178.33(15)
Si1 C9 C14 C13 178.18(15)
N1 C16 C17 C18 -56.7(2)
C1 Si1 C2 C3 66.61(15)
C1 Si1 C9 C10 -15.24(18)
C1 Si1 C9 C14 166.66(15)
C1 Si1 C15 N1 81.20(15)
C2 Si1 C9 C10 107.45(16)
C2 Si1 C9 C14 -70.65(16)
C2 Si1 C15 N1 -43.69(15)
C2 C3 C4 C5 178.46(17)
C2 C3 C8 C7 -179.31(17)
C3 C4 C5 C6 0.8(3)
C4 C3 C8 C7 -0.3(3)
C4 C5 C6 C7 -0.3(3)
C5 C6 C7 C8 -0.6(3)
C6 C7 C8 C3 0.9(3)
C8 C3 C4 C5 -0.5(3)
C9 Si1 C2 C3 -55.09(15)
C9 Si1 C15 N1 -160.77(12)
C9 C10 C11 C12 0.2(3)
C10 C9 C14 C13 0.0(3)
C10 C11 C12 C13 0.0(3)
C11 C12 C13 C14 -0.1(3)
C12 C13 C14 C9 0.2(3)
C14 C9 C10 C11 -0.2(3)
C15 Si1 C2 C3 -168.75(12)
C15 Si1 C9 C10 -134.11(15)
C15 Si1 C9 C14 47.79(16)
C15 N1 C16 C17 -178.06(14)
C15 N1 C20 C19 -179.63(14)
C16 N1 C15 Si1 -177.28(11)
C16 N1 C20 C19 -56.13(18)
C16 C17 C18 C19 55.3(2)
C17 C18 C19 C20 -55.1(2)
C18 C19 C20 N1 56.0(2)
C20 N1 C15 Si1 -53.24(17)
C20 N1 C16 C17 56.54(19)

_cod_database_fobs_code 2241083
